data_4503821
loop_
_publ_author_name
'Shattock, Tanise R.'
'Arora, Kapildev K.'
'Vishweshwar, Peddy'
'Zaworotko, Michael J.'

_publ_section_title
;
 Hierarchy of Supramolecular Synthons: Persistent Carboxylic
 Acid&#x00B7;&#x00B7;&#x00B7;Pyridine Hydrogen Bonds in Cocrystals That
 also Contain a Hydroxyl Moiety
;
_journal_issue 12
_journal_name_full 'Crystal Growth &amp; Design'
_journal_page_first 4533
_journal_paper_doi 10.1021/cg800565a
_journal_volume 8
_journal_year 2008
_chemical_formula_moiety 'C12 H12 N2, C7 H6 O3'
_chemical_formula_sum 'C19 H18 N2 O3'
_chemical_formula_weight 322.35
_chemical_melting_point '180-184 &#x00BA;C'
_chemical_name_common '1:1 Co-crystal of 3HBA + BPEA'
_chemical_name_systematic
; 
 1:1 Co-crystal of 3-hydroxybenzoic acid and BPEA 
;
_space_group_IT_number 2
_symmetry_cell_setting triclinic
_symmetry_space_group_name_Hall '-P 1'
_symmetry_space_group_name_H-M 'P -1'
_atom_sites_solution_hydrogens geom
_atom_sites_solution_primary direct
_atom_sites_solution_secondary difmap
_audit_creation_method SHELXL-97
_cell_angle_alpha 97.585(3)
_cell_angle_beta 90.745(4)
_cell_angle_gamma 90.665(4)
_cell_formula_units_Z 2
_cell_length_a 7.981(15)
_cell_length_b 8.931(17)
_cell_length_c 11.209(2)
_cell_measurement_temperature 100(2)
_cell_volume 792(2)
_computing_cell_refinement 'Bruker SMART'
_computing_data_collection 'Bruker SMART'
_computing_data_reduction 'Bruker SAINT'
_computing_molecular_graphics 'Bruker SHELXTL'
_computing_publication_material 'Bruker SHELXTL'
_computing_structure_refinement 'SHELXL-97 (Sheldrick, 1997)'
_computing_structure_solution 'SHELXS-97 (Sheldrick, 1990)'
_diffrn_ambient_temperature 100(2)
_diffrn_measured_fraction_theta_full 0.800
_diffrn_measured_fraction_theta_max 0.800
_diffrn_measurement_device_type 'CCD area detector'
_diffrn_measurement_method 'phi and omega scans'
_diffrn_radiation_monochromator graphite
_diffrn_radiation_source 'fine-focus sealed tube'
_diffrn_radiation_type MoK\a
_diffrn_radiation_wavelength 0.71073
_diffrn_reflns_av_R_equivalents 0.0225
_diffrn_reflns_av_sigmaI/netI 0.0713
_diffrn_reflns_limit_h_max 10
_diffrn_reflns_limit_h_min -6
_diffrn_reflns_limit_k_max 11
_diffrn_reflns_limit_k_min -9
_diffrn_reflns_limit_l_max 9
_diffrn_reflns_limit_l_min -14
_diffrn_reflns_number 3910
_diffrn_reflns_theta_full 28.24
_diffrn_reflns_theta_max 28.24
_diffrn_reflns_theta_min 2.30
_exptl_absorpt_coefficient_mu 0.093
_exptl_absorpt_correction_T_max 0.9908
_exptl_absorpt_correction_T_min 0.9728
_exptl_absorpt_correction_type multi-scan
_exptl_absorpt_process_details 'SADABS; Sheldrick, 1996'
_exptl_crystal_colour colorless
_exptl_crystal_density_diffrn 1.352
_exptl_crystal_density_method 'not measured'
_exptl_crystal_description blocks
_exptl_crystal_F_000 340
_exptl_crystal_preparation acetone
_exptl_crystal_size_max 0.30
_exptl_crystal_size_mid 0.15
_exptl_crystal_size_min 0.10
_refine_diff_density_max 0.433
_refine_diff_density_min -0.295
_refine_diff_density_rms 0.083
_refine_ls_extinction_method none
_refine_ls_goodness_of_fit_ref 1.186
_refine_ls_hydrogen_treatment constr
_refine_ls_matrix_type full
_refine_ls_number_parameters 217
_refine_ls_number_reflns 3126
_refine_ls_number_restraints 0
_refine_ls_restrained_S_all 1.186
_refine_ls_R_factor_all 0.1002
_refine_ls_R_factor_gt 0.0810
_refine_ls_shift/su_max 0.000
_refine_ls_shift/su_mean 0.000
_refine_ls_structure_factor_coef Fsqd
_refine_ls_weighting_details 'calc w=1/[\s^2^(Fo^2^)+(0.0723P)^2^+1.7395P] where P=(Fo^2^+2Fc^2^)/3'
_refine_ls_weighting_scheme calc
_refine_ls_wR_factor_gt 0.2240
_refine_ls_wR_factor_ref 0.2338
_reflns_number_gt 2427
_reflns_number_total 3126
_reflns_threshold_expression >2sigma(I)
_cod_data_source_file cg800565a_si_007.cif
_cod_data_source_block ts480e2
_cod_depositor_comments
;
The following automatic conversions were performed:

'_symmetry_cell_setting' value 'Triclinic' changed to 'triclinic'
according to /home/saulius/struct/CIF-dictionaries/cif_core.dic
dictionary named 'cif_core.dic' version 2.4.1 from 2010-06-29.

Automatic conversion script
Id: cif_fix_values 1715 2011-07-08 13:25:40Z adriana 
;
_cod_original_cell_volume 791.9(3)
_cod_original_sg_symbol_H-M P-1
_cod_database_code 4503821

loop_
_symmetry_equiv_pos_as_xyz
'x, y, z'
'-x, -y, -z'

loop_
_atom_site_label
_atom_site_type_symbol
_atom_site_fract_x
_atom_site_fract_y
_atom_site_fract_z
_atom_site_U_iso_or_equiv
_atom_site_adp_type
_atom_site_occupancy
_atom_site_symmetry_multiplicity
_atom_site_calc_flag
_atom_site_refinement_flags
O1 O 1.1085(4) 0.9660(3) 0.3698(3) 0.0275(7) Uani 1 1 d .
O2 O 1.0073(3) 0.7381(3) 0.3976(2) 0.0229(6) Uani 1 1 d .
H2O H 1.1316 0.7326 0.4427 0.028 Uiso 1 1 d R
O3 O 0.4871(4) 0.6632(3) 0.1577(3) 0.0244(7) Uani 1 1 d .
H3O H 0.3877 0.6889 0.1075 0.029 Uiso 1 1 d R
C1 C 0.8383(5) 0.8912(4) 0.2891(3) 0.0175(8) Uani 1 1 d .
C2 C 0.7287(5) 0.7712(4) 0.2577(3) 0.0163(8) Uani 1 1 d .
H2 H 0.7510 0.6765 0.2841 0.020 Uiso 1 1 calc R
C3 C 0.5864(5) 0.7870(4) 0.1882(3) 0.0180(8) Uani 1 1 d .
C4 C 0.5514(5) 0.9267(4) 0.1515(3) 0.0195(8) Uani 1 1 d .
H4 H 0.4544 0.9389 0.1039 0.023 Uiso 1 1 calc R
C5 C 0.6612(5) 1.0486(4) 0.1858(3) 0.0186(8) Uani 1 1 d .
H5 H 0.6370 1.1445 0.1623 0.022 Uiso 1 1 calc R
C6 C 0.8037(5) 1.0317(4) 0.2531(3) 0.0183(8) Uani 1 1 d .
H6 H 0.8779 1.1150 0.2750 0.022 Uiso 1 1 calc R
C7 C 0.9972(5) 0.8704(4) 0.3569(3) 0.0189(8) Uani 1 1 d .
N11 N 1.2177(4) 0.6916(3) 1.0203(3) 0.0174(7) Uani 1 1 d .
N12 N 0.2905(4) 0.7053(4) 0.5061(3) 0.0187(7) Uani 1 1 d .
C11 C 1.0999(5) 0.7949(4) 1.0498(3) 0.0166(8) Uani 1 1 d .
H11 H 1.1214 0.8709 1.1161 0.020 Uiso 1 1 calc R
C12 C 0.9497(5) 0.7966(4) 0.9890(3) 0.0186(8) Uani 1 1 d .
H12 H 0.8704 0.8726 1.0137 0.022 Uiso 1 1 calc R
C13 C 0.9132(5) 0.6881(4) 0.8920(3) 0.0183(8) Uani 1 1 d .
C14 C 1.0369(5) 0.5800(4) 0.8605(3) 0.0198(8) Uani 1 1 d .
H14 H 1.0190 0.5033 0.7942 0.024 Uiso 1 1 calc R
C15 C 1.1842(5) 0.5860(4) 0.9261(3) 0.0183(8) Uani 1 1 d .
H15 H 1.2662 0.5116 0.9037 0.022 Uiso 1 1 calc R
C16 C 0.7485(5) 0.6868(6) 0.8258(4) 0.0292(10) Uani 1 1 d .
H16A H 0.6901 0.7822 0.8531 0.035 Uiso 1 1 calc R
H16B H 0.6785 0.6027 0.8479 0.035 Uiso 1 1 calc R
C17 C 0.7621(5) 0.6697(5) 0.6898(4) 0.0272(10) Uani 1 1 d .
H17A H 0.8396 0.7485 0.6676 0.033 Uiso 1 1 calc R
H17B H 0.8107 0.5701 0.6614 0.033 Uiso 1 1 calc R
C18 C 0.5968(5) 0.6822(4) 0.6271(3) 0.0187(8) Uani 1 1 d .
C19 C 0.5740(5) 0.7872(4) 0.5465(3) 0.0191(8) Uani 1 1 d .
H19 H 0.6632 0.8531 0.5314 0.023 Uiso 1 1 calc R
C20 C 0.4217(5) 0.7945(4) 0.4891(3) 0.0183(8) Uani 1 1 d .
H20 H 0.4088 0.8666 0.4346 0.022 Uiso 1 1 calc R
C21 C 0.3113(5) 0.6046(4) 0.5844(3) 0.0180(8) Uani 1 1 d .
H21 H 0.2193 0.5409 0.5981 0.022 Uiso 1 1 calc R
C22 C 0.4595(5) 0.5898(4) 0.6454(3) 0.0185(8) Uani 1 1 d .
H22 H 0.4685 0.5170 0.6997 0.022 Uiso 1 1 calc R

loop_
_atom_site_aniso_label
_atom_site_aniso_U_11
_atom_site_aniso_U_22
_atom_site_aniso_U_33
_atom_site_aniso_U_23
_atom_site_aniso_U_13
_atom_site_aniso_U_12
O1 0.0214(16) 0.0268(15) 0.0344(16) 0.0054(12) -0.0102(13) -0.0072(12)
O2 0.0180(15) 0.0269(15) 0.0244(14) 0.0065(11) -0.0083(12) -0.0028(11)
O3 0.0183(15) 0.0226(14) 0.0325(16) 0.0059(12) -0.0146(13) -0.0029(11)
C1 0.0147(19) 0.0241(19) 0.0121(16) -0.0027(14) -0.0010(15) 0.0003(15)
C2 0.018(2) 0.0164(17) 0.0147(17) 0.0011(13) -0.0004(15) 0.0007(14)
C3 0.016(2) 0.0219(19) 0.0153(17) -0.0005(14) -0.0006(16) -0.0013(14)
C4 0.0124(19) 0.027(2) 0.0195(19) 0.0030(15) -0.0016(16) 0.0028(15)
C5 0.018(2) 0.0169(18) 0.0207(18) 0.0029(14) -0.0001(16) 0.0035(14)
C6 0.017(2) 0.0184(18) 0.0188(18) -0.0011(14) -0.0001(16) -0.0017(14)
C7 0.017(2) 0.0229(19) 0.0156(17) -0.0004(14) -0.0009(16) -0.0013(15)
N11 0.0130(16) 0.0217(16) 0.0173(15) 0.0023(12) -0.0042(13) -0.0018(12)
N12 0.0171(17) 0.0225(17) 0.0162(15) 0.0010(12) -0.0018(13) 0.0029(13)
C11 0.017(2) 0.0198(18) 0.0125(16) -0.0007(13) -0.0013(15) -0.0017(14)
C12 0.017(2) 0.024(2) 0.0146(17) 0.0028(14) 0.0021(16) 0.0024(15)
C13 0.0128(19) 0.028(2) 0.0132(17) 0.0007(14) -0.0015(15) -0.0006(15)
C14 0.018(2) 0.024(2) 0.0158(17) -0.0031(15) -0.0022(16) 0.0026(15)
C15 0.015(2) 0.0217(19) 0.0171(18) 0.0001(14) 0.0008(16) 0.0020(14)
C16 0.016(2) 0.052(3) 0.018(2) -0.0028(18) -0.0035(17) 0.0089(19)
C17 0.018(2) 0.045(3) 0.020(2) 0.0074(18) -0.0044(17) -0.0015(18)
C18 0.016(2) 0.026(2) 0.0136(17) -0.0014(14) -0.0011(15) 0.0023(15)
C19 0.017(2) 0.0233(19) 0.0167(18) 0.0011(14) -0.0023(16) -0.0021(15)
C20 0.018(2) 0.0201(19) 0.0170(18) 0.0032(14) -0.0037(16) 0.0009(15)
C21 0.017(2) 0.0194(18) 0.0172(17) -0.0001(14) -0.0018(16) -0.0024(14)
C22 0.014(2) 0.024(2) 0.0169(17) 0.0038(14) -0.0037(16) 0.0023(15)

loop_
_atom_type_symbol
_atom_type_description
_atom_type_scat_dispersion_real
_atom_type_scat_dispersion_imag
_atom_type_scat_source
C C 0.0033 0.0016 'International Tables Vol C Tables 4.2.6.8 and 6.1.1.4'
H H 0.0000 0.0000 'International Tables Vol C Tables 4.2.6.8 and 6.1.1.4'
N N 0.0061 0.0033 'International Tables Vol C Tables 4.2.6.8 and 6.1.1.4'
O O 0.0106 0.0060 'International Tables Vol C Tables 4.2.6.8 and 6.1.1.4'

loop_
_geom_angle_atom_site_label_1
_geom_angle_atom_site_label_2
_geom_angle_atom_site_label_3
_geom_angle
C7 O2 H2O 108.1
C3 O3 H3O 110.4
C2 C1 C6 119.7(4)
C2 C1 C7 120.6(3)
C6 C1 C7 119.7(3)
C1 C2 C3 121.0(4)
C1 C2 H2 119.5
C3 C2 H2 119.5
O3 C3 C2 117.8(3)
O3 C3 C4 122.6(3)
C2 C3 C4 119.7(3)
C3 C4 C5 119.0(4)
C3 C4 H4 120.5
C5 C4 H4 120.5
C6 C5 C4 121.1(4)
C6 C5 H5 119.5
C4 C5 H5 119.5
C5 C6 C1 119.5(4)
C5 C6 H6 120.2
C1 C6 H6 120.2
O1 C7 O2 123.6(4)
O1 C7 C1 122.3(4)
O2 C7 C1 114.1(3)
C11 N11 C15 117.1(3)
C20 N12 C21 117.3(3)
N11 C11 C12 123.3(3)
N11 C11 H11 118.4
C12 C11 H11 118.4
C11 C12 C13 120.3(3)
C11 C12 H12 119.9
C13 C12 H12 119.9
C12 C13 C14 116.6(3)
C12 C13 C16 121.0(3)
C14 C13 C16 122.5(3)
C15 C14 C13 119.6(3)
C15 C14 H14 120.2
C13 C14 H14 120.2
N11 C15 C14 123.2(3)
N11 C15 H15 118.4
C14 C15 H15 118.4
C13 C16 C17 114.5(3)
C13 C16 H16A 108.6
C17 C16 H16A 108.6
C13 C16 H16B 108.6
C17 C16 H16B 108.6
H16A C16 H16B 107.6
C18 C17 C16 113.1(3)
C18 C17 H17A 109.0
C16 C17 H17A 109.0
C18 C17 H17B 109.0
C16 C17 H17B 109.0
H17A C17 H17B 107.8
C19 C18 C22 117.0(4)
C19 C18 C17 121.0(4)
C22 C18 C17 122.0(4)
C20 C19 C18 119.6(4)
C20 C19 H19 120.2
C18 C19 H19 120.2
N12 C20 C19 123.4(4)
N12 C20 H20 118.3
C19 C20 H20 118.3
N12 C21 C22 123.1(4)
N12 C21 H21 118.5
C22 C21 H21 118.5
C21 C22 C18 119.7(4)
C21 C22 H22 120.2
C18 C22 H22 120.2

loop_
_geom_bond_atom_site_label_1
_geom_bond_atom_site_label_2
_geom_bond_distance
O1 C7 1.219(5)
O2 C7 1.325(5)
O2 H2O 1.1117
O3 C3 1.357(5)
O3 H3O 1.0126
C1 C2 1.381(5)
C1 C6 1.397(5)
C1 C7 1.496(6)
C2 C3 1.388(6)
C2 H2 0.9500
C3 C4 1.395(5)
C4 C5 1.400(5)
C4 H4 0.9500
C5 C6 1.378(6)
C5 H5 0.9500
C6 H6 0.9500
N11 C11 1.339(5)
N11 C15 1.341(5)
N12 C20 1.339(5)
N12 C21 1.347(5)
C11 C12 1.373(6)
C11 H11 0.9500
C12 C13 1.383(5)
C12 H12 0.9500
C13 C14 1.405(5)
C13 C16 1.500(6)
C14 C15 1.376(6)
C14 H14 0.9500
C15 H15 0.9500
C16 C17 1.518(5)
C16 H16A 0.9900
C16 H16B 0.9900
C17 C18 1.499(6)
C17 H17A 0.9900
C17 H17B 0.9900
C18 C19 1.397(5)
C18 C22 1.398(5)
C19 C20 1.374(6)
C19 H19 0.9500
C20 H20 0.9500
C21 C22 1.375(6)
C21 H21 0.9500
C22 H22 0.9500

loop_
_geom_hbond_atom_site_label_D
_geom_hbond_atom_site_label_H
_geom_hbond_atom_site_label_A
_geom_hbond_distance_DH
_geom_hbond_distance_HA
_geom_hbond_distance_DA
_geom_hbond_angle_DHA
_geom_hbond_site_symmetry_A
O2 H2O N12 1.11 1.48 2.590(4) 172.5 1_655
O3 H3O N11 1.01 1.66 2.663(4) 167.8 1_454

loop_
_geom_torsion_atom_site_label_1
_geom_torsion_atom_site_label_2
_geom_torsion_atom_site_label_3
_geom_torsion_atom_site_label_4
_geom_torsion
C6 C1 C2 C3 1.7(5)
C7 C1 C2 C3 -175.8(3)
C1 C2 C3 O3 178.0(3)
C1 C2 C3 C4 -1.4(5)
O3 C3 C4 C5 -179.3(3)
C2 C3 C4 C5 0.0(5)
C3 C4 C5 C6 1.1(5)
C4 C5 C6 C1 -0.8(5)
C2 C1 C6 C5 -0.6(5)
C7 C1 C6 C5 176.9(3)
C2 C1 C7 O1 168.3(3)
C6 C1 C7 O1 -9.1(5)
C2 C1 C7 O2 -9.7(5)
C6 C1 C7 O2 172.9(3)
C15 N11 C11 C12 0.2(5)
N11 C11 C12 C13 0.0(6)
C11 C12 C13 C14 -0.4(5)
C11 C12 C13 C16 179.0(4)
C12 C13 C14 C15 0.5(5)
C16 C13 C14 C15 -178.9(4)
C11 N11 C15 C14 0.0(5)
C13 C14 C15 N11 -0.3(6)
C12 C13 C16 C17 132.5(4)
C14 C13 C16 C17 -48.2(6)
C13 C16 C17 C18 -175.0(4)
C16 C17 C18 C19 124.8(4)
C16 C17 C18 C22 -55.7(5)
C22 C18 C19 C20 -0.4(5)
C17 C18 C19 C20 179.1(3)
C21 N12 C20 C19 0.4(5)
C18 C19 C20 N12 0.1(6)
C20 N12 C21 C22 -0.5(5)
N12 C21 C22 C18 0.1(5)
C19 C18 C22 C21 0.4(5)
C17 C18 C22 C21 -179.1(3)

loop_
_cod_related_entry_id
_cod_related_entry_database
_cod_related_entry_code
1 ChemSpider 30661362
